data_2240730
loop_
_publ_author_name
'Jasinski, Jerry P.'
'Akkurt, Mehmet'
'Mohamed, Shaaban K.'
'Gad, Mohamed A.'
'Albayati, Mustafa R.'

_publ_section_title
;
 Crystal structure of <i>N</i>-(propan-2-ylcarbamothioyl)benzamide
;
_journal_coeditor_code TK5351
_journal_issue 1
_journal_name_full 'Acta Crystallographica Section E'
_journal_page_first o56
_journal_page_last o57
_journal_paper_doi 10.1107/S2056989014027133
_journal_volume 71
_journal_year 2015
_chemical_formula_iupac 'C11 H14 N2 O S'
_chemical_formula_moiety 'C11 H14 N2 O S'
_chemical_formula_sum 'C11 H14 N2 O S'
_chemical_formula_weight 222.30
_chemical_name_systematic
;
<i>N</i>-(Propan-2-ylcarbamothioyl)benzamide
;
_space_group_IT_number 14
_symmetry_cell_setting monoclinic
_symmetry_space_group_name_Hall '-P 2ybc'
_symmetry_space_group_name_H-M 'P 1 21/c 1'
_atom_sites_solution_hydrogens mixed
_cell_angle_alpha 90
_cell_angle_beta 102.031(4)
_cell_angle_gamma 90
_cell_formula_units_Z 4
_cell_length_a 11.2147(4)
_cell_length_b 5.3988(2)
_cell_length_c 19.6834(7)
_cell_measurement_reflns_used 1804
_cell_measurement_temperature 293
_cell_measurement_theta_max 71.4340
_cell_measurement_theta_min 4.0190
_cell_volume 1165.57(7)
_computing_cell_refinement
;
CrysAlis PRO (Agilent, 2014)
;
_computing_data_collection
;
CrysAlis PRO (Agilent, 2014)
;
_computing_data_reduction
;
CrysAlis PRO (Agilent, 2014)
;
_computing_molecular_graphics
;
ORTEP-3 for Windows (Farrugia, 2012)
;
_computing_publication_material
;
PLATON (Spek, 2009)
;
_computing_structure_refinement
;
SHELXL2014 (Gruene <i>et al.</i>,  2014)
;
_computing_structure_solution
;
SHELXS2014 (Gruene <i>et al.</i>,  2014)
;
_diffrn_ambient_temperature 293
_diffrn_detector_area_resol_mean 16.0416
_diffrn_measured_fraction_theta_full 0.993
_diffrn_measured_fraction_theta_max 0.966
_diffrn_measurement_device 'four-circle diffractometer'
_diffrn_measurement_device_type 'Agilent Xcalibur, Eos, Gemini'
_diffrn_measurement_method '\w scans'
_diffrn_radiation_monochromator graphite
_diffrn_radiation_type 'Cu K\a'
_diffrn_radiation_wavelength 1.54184
_diffrn_reflns_av_R_equivalents 0.0245
_diffrn_reflns_limit_h_max 13
_diffrn_reflns_limit_h_min -12
_diffrn_reflns_limit_k_max 5
_diffrn_reflns_limit_k_min -6
_diffrn_reflns_limit_l_max 24
_diffrn_reflns_limit_l_min -18
_diffrn_reflns_number 3844
_diffrn_reflns_reduction_process
;
;
_diffrn_reflns_theta_full 67.68
_diffrn_reflns_theta_max 71.31
_diffrn_reflns_theta_min 4.03
_exptl_absorpt_coefficient_mu 2.271
_exptl_absorpt_correction_T_max 1.00000
_exptl_absorpt_correction_T_min 0.82828
_exptl_absorpt_correction_type multi-scan
_exptl_absorpt_process_details
;
(CrysAlis PRO; Agilent, 2014)
;
_exptl_crystal_colour Colourless
_exptl_crystal_density_diffrn 1.267
_exptl_crystal_density_method 'Not Measured'
_exptl_crystal_description Prism
_exptl_crystal_F_000 472
_exptl_crystal_size_max 0.28
_exptl_crystal_size_mid 0.22
_exptl_crystal_size_min 0.18
_refine_diff_density_max 0.374
_refine_diff_density_min -0.339
_refine_ls_extinction_method none
_refine_ls_goodness_of_fit_ref 1.080
_refine_ls_hydrogen_treatment mixed
_refine_ls_matrix_type full
_refine_ls_number_parameters 146
_refine_ls_number_reflns 2189
_refine_ls_number_restraints 2
_refine_ls_restrained_S_all 1.082
_refine_ls_R_factor_all 0.0533
_refine_ls_R_factor_gt 0.0490
_refine_ls_shift/su_max 0.000
_refine_ls_shift/su_mean 0.000
_refine_ls_structure_factor_coef Fsqd
_refine_ls_weighting_details 'w=1/[\s^2^(Fo^2^)+(0.0871P)^2^+0.3862P] where P=(Fo^2^+2Fc^2^)/3'
_refine_ls_weighting_scheme calc
_refine_ls_wR_factor_gt 0.1391
_refine_ls_wR_factor_ref 0.1460
_reflns_number_gt 1944
_reflns_number_total 2189
_reflns_threshold_expression I>2\s(I)
_cod_data_source_file tk5351sup1.cif
_cod_data_source_block I
_cod_original_sg_symbol_H-M 'P 21/c'
_cod_database_code 2240730
_cod_database_fobs_code 2240730

loop_
_symmetry_equiv_pos_site_id
_symmetry_equiv_pos_as_xyz
1 x,y,z
2 -x,1/2+y,1/2-z
3 -x,-y,-z
4 x,1/2-y,1/2+z

loop_
_atom_site_aniso_label
_atom_site_aniso_U_11
_atom_site_aniso_U_22
_atom_site_aniso_U_33
_atom_site_aniso_U_12
_atom_site_aniso_U_13
_atom_site_aniso_U_23
S1 0.0297(3) 0.0743(5) 0.0364(3) 0.0061(2) 0.0096(2) 0.0129(3)
O1 0.0309(8) 0.0465(9) 0.0415(8) 0.0072(6) 0.0106(6) 0.0113(7)
N1 0.0278(8) 0.0390(9) 0.0293(8) 0.0046(7) 0.0056(6) 0.0054(7)
N2 0.0306(9) 0.0383(10) 0.0314(9) 0.0010(7) 0.0046(7) 0.0076(7)
C1 0.0350(10) 0.0309(10) 0.0331(10) -0.0033(8) 0.0041(8) -0.0023(8)
C2 0.0400(11) 0.0299(10) 0.0448(12) -0.0012(9) 0.0019(9) 0.0025(9)
C3 0.0418(12) 0.0405(12) 0.0377(11) -0.0059(9) -0.0014(9) 0.0124(9)
C4 0.0369(11) 0.0544(14) 0.0291(10) -0.0081(10) 0.0064(8) 0.0062(9)
C5 0.0284(10) 0.0408(11) 0.0341(10) -0.0027(8) 0.0080(8) 0.0032(8)
C6 0.0260(9) 0.0304(9) 0.0300(9) -0.0055(7) 0.0022(7) 0.0023(8)
C7 0.0321(10) 0.0314(10) 0.0286(9) -0.0038(8) 0.0043(7) -0.0007(8)
C8 0.0336(10) 0.0363(10) 0.0255(9) -0.0020(8) 0.0033(7) -0.0004(8)
C9 0.0367(11) 0.0412(12) 0.0379(11) 0.0022(9) 0.0059(9) 0.0114(9)
C10 0.0487(13) 0.0347(11) 0.0506(13) 0.0075(10) 0.0065(10) 0.0043(10)
C11 0.0607(16) 0.079(2) 0.0334(12) 0.0280(14) -0.0003(11) 0.0010(12)

loop_
_atom_site_type_symbol
_atom_site_label
_atom_site_fract_x
_atom_site_fract_y
_atom_site_fract_z
_atom_site_U_iso_or_equiv
_atom_site_thermal_displace_type
_atom_site_calc_flag
_atom_site_refinement_flags
_atom_site_occupancy
S S1 0.60730(5) 0.80543(14) 0.08368(3) 0.0464(2) Uani d . 1.000
O O1 0.86531(13) 1.0046(3) -0.05679(8) 0.0392(5) Uani d . 1.000
N N1 0.69070(16) 1.0345(3) -0.01498(9) 0.0321(5) Uani d D 1.000
N N2 0.82704(16) 0.7717(3) 0.05595(9) 0.0337(5) Uani d D 1.000
C C1 0.63795(19) 1.4665(4) -0.10695(11) 0.0334(6) Uani d . 1.000
C C2 0.5930(2) 1.6272(4) -0.16095(12) 0.0392(6) Uani d . 1.000
C C3 0.6171(2) 1.5865(4) -0.22650(11) 0.0414(7) Uani d . 1.000
C C4 0.6865(2) 1.3853(5) -0.23779(11) 0.0402(7) Uani d . 1.000
C C5 0.73328(19) 1.2248(4) -0.18386(11) 0.0342(6) Uani d . 1.000
C C6 0.70827(17) 1.2641(4) -0.11803(10) 0.0293(5) Uani d . 1.000
C C7 0.76319(18) 1.0900(4) -0.06135(10) 0.0310(6) Uani d . 1.000
C C8 0.71668(19) 0.8697(4) 0.04084(10) 0.0322(6) Uani d . 1.000
C C9 0.8684(2) 0.5923(4) 0.11200(11) 0.0389(7) Uani d . 1.000
C C10 0.9666(2) 0.4305(4) 0.09293(13) 0.0452(7) Uani d . 1.000
C C11 0.9154(3) 0.7308(6) 0.17988(13) 0.0592(9) Uani d . 1.000
H H1 0.62120 1.49370 -0.06320 0.0400 Uiso c RU 1.000
H H1N 0.6216(16) 1.085(4) -0.0236(11) 0.022(5) Uiso d D 1.000
H H2 0.54640 1.76300 -0.15340 0.0470 Uiso c RU 1.000
H H2N 0.880(2) 0.814(5) 0.0317(14) 0.048(8) Uiso d D 1.000
H H3 0.58660 1.69470 -0.26270 0.0500 Uiso c RU 1.000
H H4 0.70190 1.35740 -0.28180 0.0480 Uiso c RU 1.000
H H5 0.78120 1.09110 -0.19140 0.0410 Uiso c RU 1.000
H H9 0.79950 0.48790 0.11730 0.0470 Uiso c RU 1.000
H H10A 0.93400 0.34290 0.05070 0.0680 Uiso c RU 1.000
H H10B 0.99470 0.31390 0.12960 0.0680 Uiso c RU 1.000
H H10C 1.03360 0.53220 0.08640 0.0680 Uiso c RU 1.000
H H11A 0.98180 0.83660 0.17480 0.0890 Uiso c RU 1.000
H H11B 0.94320 0.61370 0.21650 0.0890 Uiso c RU 1.000
H H11C 0.85090 0.82920 0.19110 0.0890 Uiso c RU 1.000

loop_
_atom_type_symbol
_atom_type_description
_atom_type_scat_dispersion_real
_atom_type_scat_dispersion_imag
_atom_type_scat_source
C C 0.0181 0.0091 ' International Tables Vol C Tables 4.2.6.8 and 6.1.1.4'
H H 0.0000 0.0000 ' International Tables Vol C Tables 4.2.6.8 and 6.1.1.4'
N N 0.0311 0.0180 ' International Tables Vol C Tables 4.2.6.8 and 6.1.1.4'
O O 0.0492 0.0322 ' International Tables Vol C Tables 4.2.6.8 and 6.1.1.4'
S S 0.3331 0.5567 ' International Tables Vol C Tables 4.2.6.8 and 6.1.1.4'

loop_
_geom_angle_atom_site_label_1
_geom_angle_atom_site_label_2
_geom_angle_atom_site_label_3
_geom_angle
_geom_angle_publ_flag
C7 N1 C8 127.26(18) no
C8 N2 C9 124.57(18) no
C2 C1 C6 120.0(2) no
C7 N1 H1N 117.5(15) no
C8 N1 H1N 114.5(15) no
C1 C2 C3 120.3(2) no
C8 N2 H2N 119.2(17) no
C9 N2 H2N 116.2(17) no
C2 C3 C4 119.9(2) no
C3 C4 C5 120.3(2) no
C4 C5 C6 119.9(2) no
C1 C6 C7 122.51(18) no
C5 C6 C7 117.82(18) no
C1 C6 C5 119.63(19) no
O1 C7 N1 122.96(19) no
O1 C7 C6 121.90(18) no
N1 C7 C6 115.14(17) no
S1 C8 N1 118.47(16) no
S1 C8 N2 123.87(16) no
N1 C8 N2 117.65(19) no
N2 C9 C11 109.39(19) no
C10 C9 C11 111.3(2) no
N2 C9 C10 109.06(18) no
C2 C1 H1 120.00 no
C6 C1 H1 120.00 no
C1 C2 H2 120.00 no
C3 C2 H2 120.00 no
C2 C3 H3 120.00 no
C4 C3 H3 120.00 no
C3 C4 H4 120.00 no
C5 C4 H4 120.00 no
C4 C5 H5 120.00 no
C6 C5 H5 120.00 no
N2 C9 H9 109.00 no
C10 C9 H9 109.00 no
C11 C9 H9 109.00 no
C9 C10 H10A 109.00 no
C9 C10 H10B 110.00 no
C9 C10 H10C 109.00 no
H10A C10 H10B 110.00 no
H10A C10 H10C 109.00 no
H10B C10 H10C 109.00 no
C9 C11 H11A 110.00 no
C9 C11 H11B 109.00 no
C9 C11 H11C 109.00 no
H11A C11 H11B 109.00 no
H11A C11 H11C 109.00 no
H11B C11 H11C 110.00 no

loop_
_geom_bond_atom_site_label_1
_geom_bond_atom_site_label_2
_geom_bond_distance
_geom_bond_publ_flag
S1 C8 1.664(2) no
O1 C7 1.220(3) no
N1 C7 1.376(3) no
N1 C8 1.397(3) no
N2 C8 1.322(3) no
N2 C9 1.469(3) no
C1 C2 1.383(3) no
C1 C6 1.391(3) no
N1 H1N 0.806(19) no
N2 H2N 0.87(2) no
C2 C3 1.390(3) no
C3 C4 1.381(3) no
C4 C5 1.386(3) no
C5 C6 1.398(3) no
C6 C7 1.490(3) no
C9 C11 1.526(3) no
C9 C10 1.513(3) no
C1 H1 0.9300 no
C2 H2 0.9300 no
C3 H3 0.9300 no
C4 H4 0.9300 no
C5 H5 0.9300 no
C9 H9 0.9800 no
C10 H10A 0.9600 no
C10 H10B 0.9600 no
C10 H10C 0.9600 no
C11 H11A 0.9600 no
C11 H11B 0.9600 no
C11 H11C 0.9600 no

loop_
_geom_hbond_atom_site_label_D
_geom_hbond_atom_site_label_H
_geom_hbond_atom_site_label_A
_geom_hbond_site_symmetry_A
_geom_hbond_distance_DH
_geom_hbond_distance_HA
_geom_hbond_distance_DA
_geom_hbond_angle_DHA
_geom_hbond_publ_flag
N1 H1N S1 3_675 0.806(19) 2.659(19) 3.4439(19) 165(2) yes
N2 H2N O1 . 0.87(2) 2.00(3) 2.662(2) 132(2) yes

loop_
_geom_torsion_atom_site_label_1
_geom_torsion_atom_site_label_2
_geom_torsion_atom_site_label_3
_geom_torsion_atom_site_label_4
_geom_torsion
_geom_torsion_publ_flag
C7 N1 C8 N2 7.1(3) no
C7 N1 C8 S1 -172.18(17) no
C8 N1 C7 O1 -3.3(3) no
C8 N1 C7 C6 176.95(19) no
C9 N2 C8 S1 0.4(3) no
C9 N2 C8 N1 -178.83(18) no
C8 N2 C9 C10 151.8(2) no
C8 N2 C9 C11 -86.2(3) no
C6 C1 C2 C3 0.4(3) no
C2 C1 C6 C5 0.1(3) no
C2 C1 C6 C7 177.6(2) no
C1 C2 C3 C4 -0.2(3) no
C2 C3 C4 C5 -0.6(3) no
C3 C4 C5 C6 1.2(3) no
C4 C5 C6 C7 -178.5(2) no
C4 C5 C6 C1 -0.9(3) no
C1 C6 C7 O1 -140.9(2) no
C5 C6 C7 O1 36.7(3) no
C5 C6 C7 N1 -143.55(19) no
C1 C6 C7 N1 38.9(3) no
